data_2216623
loop_
_publ_author_name
'Kun-Huan He'
'Jia-Ming Li'
'Yi-Min Jiang'

_publ_section_title
Bis(1<i>H</i>-imidazole-\k<i>N</i>^3^)[(2-oxidobenzylideneamino)methanesulfonato-\k^2^<i>N</i>,<i>O</i>]zinc(II)
_journal_coeditor_code LH2539
_journal_issue 12
_journal_name_full 'Acta Crystallographica Section E'
_journal_page_first m2992
_journal_page_last m2993
_journal_paper_doi 10.1107/S1600536807056097
_journal_volume 63
_journal_year 2007
_chemical_formula_iupac '[Zn (C9 H4 N O4 S) (C3 H4 N2)2]'
_chemical_formula_moiety 'C14 H15 N5 O4 S Zn'
_chemical_formula_sum 'C14 H15 N5 O4 S Zn'
_chemical_formula_weight 414.74
_chemical_name_systematic
;
Bis(1H-imidazole-\kN^3^)[(2-oxidobenzylideneamino)methanesulfonato-\
\k~2~N,O]zinc(II)
;
_space_group_IT_number 2
_symmetry_cell_setting triclinic
_symmetry_space_group_name_Hall '-P 1'
_symmetry_space_group_name_H-M 'P -1'
_atom_sites_solution_hydrogens geom
_atom_sites_solution_primary direct
_atom_sites_solution_secondary difmap
_audit_creation_method SHELXL-97
_cell_angle_alpha 90.0100(10)
_cell_angle_beta 107.4430(10)
_cell_angle_gamma 100.7980(10)
_cell_formula_units_Z 2
_cell_length_a 8.7931(10)
_cell_length_b 9.7881(11)
_cell_length_c 10.8602(12)
_cell_measurement_reflns_used 4316
_cell_measurement_temperature 293(2)
_cell_measurement_theta_max 28.14
_cell_measurement_theta_min 2.48
_cell_volume 874.36(17)
_computing_cell_refinement 'SAINT (Bruker, 2003)'
_computing_data_collection 'SMART (Bruker, 2003)'
_computing_data_reduction 'SAINT (Bruker, 2003)'
_computing_molecular_graphics 'SHELXTL (Sheldrick, 1997b)'
_computing_publication_material 'SHELXL97 (Sheldrick, 1997a)'
_computing_structure_refinement 'SHELXL97 (Sheldrick, 1997a)'
_computing_structure_solution 'SHELXS97 (Sheldrick, 1997a)'
_diffrn_ambient_temperature 293(2)
_diffrn_measured_fraction_theta_full 0.968
_diffrn_measured_fraction_theta_max 0.968
_diffrn_measurement_device_type 'Bruker SMART CCD'
_diffrn_measurement_method '\f and \w scans'
_diffrn_radiation_monochromator graphite
_diffrn_radiation_source 'fine-focus sealed tube'
_diffrn_radiation_type MoK\a
_diffrn_radiation_wavelength 0.71073
_diffrn_reflns_av_R_equivalents 0.0114
_diffrn_reflns_av_sigmaI/netI 0.0163
_diffrn_reflns_limit_h_max 10
_diffrn_reflns_limit_h_min -10
_diffrn_reflns_limit_k_max 11
_diffrn_reflns_limit_k_min -11
_diffrn_reflns_limit_l_max 13
_diffrn_reflns_limit_l_min -13
_diffrn_reflns_number 6254
_diffrn_reflns_theta_full 25.50
_diffrn_reflns_theta_max 25.50
_diffrn_reflns_theta_min 2.48
_diffrn_standards_number 0
_exptl_absorpt_coefficient_mu 1.553
_exptl_absorpt_correction_T_max 0.6891
_exptl_absorpt_correction_T_min 0.5349
_exptl_absorpt_correction_type multi-scan
_exptl_absorpt_process_details '(SADABS; Sheldrick, 1996)'
_exptl_crystal_colour yellow
_exptl_crystal_density_diffrn 1.575
_exptl_crystal_density_method 'not measured'
_exptl_crystal_description block
_exptl_crystal_F_000 424
_exptl_crystal_size_max 0.44
_exptl_crystal_size_mid 0.27
_exptl_crystal_size_min 0.26
_refine_diff_density_max 0.300
_refine_diff_density_min -0.281
_refine_ls_extinction_method none
_refine_ls_goodness_of_fit_ref 1.034
_refine_ls_hydrogen_treatment constr
_refine_ls_matrix_type full
_refine_ls_number_parameters 226
_refine_ls_number_reflns 3151
_refine_ls_number_restraints 0
_refine_ls_restrained_S_all 1.034
_refine_ls_R_factor_all 0.0254
_refine_ls_R_factor_gt 0.0226
_refine_ls_shift/su_max 0.001
_refine_ls_shift/su_mean 0.000
_refine_ls_structure_factor_coef Fsqd
_refine_ls_weighting_details 'calc w=1/[\s^2^(Fo^2^)+(0.0287P)^2^+0.3794P] where P=(Fo^2^+2Fc^2^)/3'
_refine_ls_weighting_scheme calc
_refine_ls_wR_factor_gt 0.0582
_refine_ls_wR_factor_ref 0.0600
_reflns_number_gt 2897
_reflns_number_total 3151
_reflns_threshold_expression I>2\s(I)
_cod_data_source_file lh2539.cif
_cod_data_source_block I
_cod_depositor_comments
;
The following automatic conversions were performed:
'_symmetry_cell_setting' value 'Triclinic' changed to 'triclinic'
according to '/home/saulius/struct/CIF-dictionaries/cif_core.dic'
dictionary named 'cif_core.dic' version 2.4.1 from 2010-06-29.

Automatic conversion script
Id: cif_fix_enum 1527 2010-12-29 10:47:43Z saulius 

The following automatic conversions were performed:

'_symmetry_cell_setting' value 'Triclinic' changed to 'triclinic'
according to /home/saulius/struct/CIF-dictionaries/cif_core.dic
dictionary named 'cif_core.dic' version 2.4.1 from 2010-06-29.

Automatic conversion script
Id: cif_fix_values 1715 2011-07-08 13:25:40Z adriana 
;
_cod_database_code 2216623
_cod_database_fobs_code 2216623

loop_
_symmetry_equiv_pos_as_xyz
'x, y, z'
'-x, -y, -z'

loop_
_atom_site_type_symbol
_atom_site_label
_atom_site_fract_x
_atom_site_fract_y
_atom_site_fract_z
_atom_site_U_iso_or_equiv
_atom_site_adp_type
_atom_site_calc_flag
_atom_site_refinement_flags
_atom_site_occupancy
Zn Zn1 0.38626(3) 0.74569(2) 0.14640(2) 0.03885(8) Uani d . 1
S S1 0.13599(5) 0.93736(5) 0.20311(4) 0.03197(11) Uani d . 1
O O1 0.46352(18) 0.68569(16) 0.00677(13) 0.0502(4) Uani d . 1
O O2 -0.00090(15) 0.84950(14) 0.10831(13) 0.0431(3) Uani d . 1
O O3 0.08886(16) 1.05113(15) 0.26015(13) 0.0466(3) Uani d . 1
O O4 0.23487(17) 0.85840(15) 0.29732(13) 0.0486(3) Uani d . 1
N N1 0.31567(17) 0.91200(15) 0.05194(14) 0.0315(3) Uani d . 1
N N2 0.2293(2) 0.57083(16) 0.15324(16) 0.0424(4) Uani d . 1
N N3 0.0918(2) 0.35836(19) 0.0995(2) 0.0645(6) Uani d . 1
H H3D 0.0515 0.2790 0.0570 0.077 Uiso calc R 1
N N4 0.58586(18) 0.77884(16) 0.29863(15) 0.0380(3) Uani d . 1
N N5 0.7630(2) 0.8389(2) 0.48859(17) 0.0518(4) Uani d . 1
H H5D 0.8037 0.8681 0.5686 0.062 Uiso calc R 1
C C1 0.4071(2) 0.71274(19) -0.11433(18) 0.0366(4) Uani d . 1
C C2 0.3259(2) 0.82584(18) -0.15616(17) 0.0319(4) Uani d . 1
C C3 0.2756(2) 0.8502(2) -0.28977(18) 0.0404(4) Uani d . 1
H H3 0.2248 0.9249 -0.3165 0.048 Uiso calc R 1
C C4 0.2998(3) 0.7668(3) -0.3805(2) 0.0535(6) Uani d . 1
H H4 0.2661 0.7846 -0.4677 0.064 Uiso calc R 1
C C5 0.3761(3) 0.6546(3) -0.3399(2) 0.0595(6) Uani d . 1
H H5 0.3922 0.5969 -0.4008 0.071 Uiso calc R 1
C C6 0.4275(3) 0.6282(2) -0.2113(2) 0.0515(5) Uani d . 1
H H6 0.4774 0.5524 -0.1874 0.062 Uiso calc R 1
C C7 0.2925(2) 0.92062(18) -0.07104(17) 0.0318(4) Uani d . 1
H H7 0.2496 0.9961 -0.1083 0.038 Uiso calc R 1
C C8 0.2696(2) 1.01987(18) 0.11775(18) 0.0352(4) Uani d . 1
H H8A 0.2154 1.0797 0.0552 0.042 Uiso calc R 1
H H8B 0.3656 1.0767 0.1777 0.042 Uiso calc R 1
C C9 0.1900(3) 0.4635(2) 0.0680(2) 0.0524(5) Uani d . 1
H H9 0.2262 0.4619 -0.0040 0.063 Uiso calc R 1
C C10 0.0660(3) 0.3977(3) 0.2098(3) 0.0710(7) Uani d . 1
H H10 0.0027 0.3446 0.2542 0.085 Uiso calc R 1
C C11 0.1507(3) 0.5295(2) 0.2425(2) 0.0584(6) Uani d . 1
H H11 0.1549 0.5837 0.3143 0.070 Uiso calc R 1
C C12 0.7353(2) 0.7591(2) 0.2954(2) 0.0484(5) Uani d . 1
H H12 0.7574 0.7256 0.2238 0.058 Uiso calc R 1
C C13 0.8448(3) 0.7960(3) 0.4130(2) 0.0575(6) Uani d . 1
H H13 0.9548 0.7927 0.4373 0.069 Uiso calc R 1
C C14 0.6084(2) 0.8279(2) 0.41716(19) 0.0447(5) Uani d . 1
H H14 0.5275 0.8516 0.4469 0.054 Uiso calc R 1

loop_
_atom_site_aniso_label
_atom_site_aniso_U_11
_atom_site_aniso_U_22
_atom_site_aniso_U_33
_atom_site_aniso_U_12
_atom_site_aniso_U_13
_atom_site_aniso_U_23
Zn1 0.03963(13) 0.03755(13) 0.03377(13) 0.00707(9) 0.00320(9) 0.00622(9)
S1 0.0283(2) 0.0370(2) 0.0294(2) 0.00515(18) 0.00793(17) -0.00237(18)
O1 0.0591(9) 0.0575(9) 0.0392(8) 0.0312(7) 0.0107(7) 0.0089(7)
O2 0.0332(7) 0.0474(8) 0.0420(8) -0.0030(6) 0.0080(6) -0.0078(6)
O3 0.0415(7) 0.0540(8) 0.0458(8) 0.0122(6) 0.0137(6) -0.0137(6)
O4 0.0477(8) 0.0555(9) 0.0404(8) 0.0137(7) 0.0079(6) 0.0113(7)
N1 0.0296(7) 0.0332(8) 0.0329(8) 0.0062(6) 0.0113(6) 0.0015(6)
N2 0.0434(9) 0.0341(8) 0.0414(9) 0.0044(7) 0.0022(7) -0.0023(7)
N3 0.0509(11) 0.0362(10) 0.0857(16) 0.0013(8) -0.0055(10) -0.0120(10)
N4 0.0356(8) 0.0416(9) 0.0340(8) 0.0070(7) 0.0068(6) 0.0021(7)
N5 0.0479(10) 0.0639(12) 0.0346(9) 0.0091(9) 0.0002(8) -0.0052(8)
C1 0.0316(9) 0.0400(10) 0.0383(10) 0.0070(8) 0.0107(8) 0.0013(8)
C2 0.0267(8) 0.0359(9) 0.0330(9) 0.0031(7) 0.0107(7) 0.0028(7)
C3 0.0366(10) 0.0478(11) 0.0361(10) 0.0067(8) 0.0112(8) 0.0074(8)
C4 0.0529(13) 0.0749(16) 0.0321(10) 0.0108(11) 0.0130(9) 0.0001(10)
C5 0.0618(14) 0.0724(16) 0.0473(13) 0.0186(12) 0.0176(11) -0.0147(11)
C6 0.0509(12) 0.0529(12) 0.0530(13) 0.0208(10) 0.0131(10) -0.0061(10)
C7 0.0257(8) 0.0332(9) 0.0364(10) 0.0051(7) 0.0097(7) 0.0069(7)
C8 0.0344(9) 0.0317(9) 0.0408(10) 0.0044(7) 0.0146(8) -0.0006(8)
C9 0.0478(12) 0.0448(12) 0.0559(13) 0.0118(10) 0.0012(10) -0.0087(10)
C10 0.0640(16) 0.0527(14) 0.0826(19) -0.0103(12) 0.0151(14) 0.0083(13)
C11 0.0642(15) 0.0490(12) 0.0534(14) -0.0061(11) 0.0157(11) 0.0004(10)
C12 0.0427(11) 0.0582(13) 0.0456(12) 0.0140(10) 0.0130(9) -0.0052(10)
C13 0.0357(11) 0.0732(16) 0.0588(14) 0.0152(11) 0.0042(10) -0.0051(12)
C14 0.0405(11) 0.0548(12) 0.0389(11) 0.0097(9) 0.0120(9) 0.0017(9)

loop_
_atom_type_symbol
_atom_type_description
_atom_type_scat_dispersion_real
_atom_type_scat_dispersion_imag
_atom_type_scat_source
C C 0.0033 0.0016 'International Tables Vol C Tables 4.2.6.8 and 6.1.1.4'
H H 0.0000 0.0000 'International Tables Vol C Tables 4.2.6.8 and 6.1.1.4'
N N 0.0061 0.0033 'International Tables Vol C Tables 4.2.6.8 and 6.1.1.4'
O O 0.0106 0.0060 'International Tables Vol C Tables 4.2.6.8 and 6.1.1.4'
S S 0.1246 0.1234 'International Tables Vol C Tables 4.2.6.8 and 6.1.1.4'
Zn Zn 0.2839 1.4301 'International Tables Vol C Tables 4.2.6.8 and 6.1.1.4'

loop_
_geom_angle_atom_site_label_1
_geom_angle_atom_site_label_2
_geom_angle_atom_site_label_3
_geom_angle
_geom_angle_publ_flag
O1 Zn1 N4 103.16(6) y
O1 Zn1 N2 99.07(7) y
N4 Zn1 N2 113.05(7) y
O1 Zn1 N1 92.46(6) y
N4 Zn1 N1 118.29(6) y
N2 Zn1 N1 122.81(6) y
O1 Zn1 O4 167.00(5) y
N4 Zn1 O4 87.41(5) y
N2 Zn1 O4 83.35(6) y
N1 Zn1 O4 75.70(5) y
O2 S1 O4 113.12(9) ?
O2 S1 O3 112.65(8) ?
O4 S1 O3 114.02(9) ?
O2 S1 C8 106.88(8) ?
O4 S1 C8 104.07(9) ?
O3 S1 C8 105.09(9) ?
C1 O1 Zn1 124.51(12) ?
S1 O4 Zn1 100.45(7) ?
C7 N1 C8 116.93(15) ?
C7 N1 Zn1 122.22(12) ?
C8 N1 Zn1 120.44(11) ?
C9 N2 C11 105.59(19) ?
C9 N2 Zn1 123.10(16) ?
C11 N2 Zn1 131.17(14) ?
C9 N3 C10 108.18(19) ?
C9 N3 H3D 125.9 ?
C10 N3 H3D 125.9 ?
C14 N4 C12 105.77(17) ?
C14 N4 Zn1 129.98(14) ?
C12 N4 Zn1 124.18(13) ?
C14 N5 C13 107.93(18) ?
C14 N5 H5D 126.0 ?
C13 N5 H5D 126.0 ?
O1 C1 C6 119.40(18) ?
O1 C1 C2 123.67(17) ?
C6 C1 C2 116.92(18) ?
C3 C2 C1 119.28(17) ?
C3 C2 C7 116.36(16) ?
C1 C2 C7 124.35(16) ?
C4 C3 C2 121.92(19) ?
C4 C3 H3 119.0 ?
C2 C3 H3 119.0 ?
C3 C4 C5 118.7(2) ?
C3 C4 H4 120.6 ?
C5 C4 H4 120.6 ?
C6 C5 C4 121.1(2) ?
C6 C5 H5 119.5 ?
C4 C5 H5 119.5 ?
C5 C6 C1 122.0(2) ?
C5 C6 H6 119.0 ?
C1 C6 H6 119.0 ?
N1 C7 C2 126.90(16) ?
N1 C7 H7 116.5 ?
C2 C7 H7 116.5 ?
N1 C8 S1 108.39(12) ?
N1 C8 H8A 110.0 ?
S1 C8 H8A 110.0 ?
N1 C8 H8B 110.0 ?
S1 C8 H8B 110.0 ?
H8A C8 H8B 108.4 ?
N2 C9 N3 110.7(2) ?
N2 C9 H9 124.6 ?
N3 C9 H9 124.6 ?
C11 C10 N3 106.2(2) ?
C11 C10 H10 126.9 ?
N3 C10 H10 126.9 ?
C10 C11 N2 109.2(2) ?
C10 C11 H11 125.4 ?
N2 C11 H11 125.4 ?
C13 C12 N4 109.04(19) ?
C13 C12 H12 125.5 ?
N4 C12 H12 125.5 ?
C12 C13 N5 106.47(19) ?
C12 C13 H13 126.8 ?
N5 C13 H13 126.8 ?
N4 C14 N5 110.79(18) ?
N4 C14 H14 124.6 ?
N5 C14 H14 124.6 ?

loop_
_geom_bond_atom_site_label_1
_geom_bond_atom_site_label_2
_geom_bond_distance
_geom_bond_publ_flag
Zn1 O1 1.9679(14) y
Zn1 N4 1.9914(15) y
Zn1 N2 2.0039(16) y
Zn1 N1 2.0212(15) y
Zn1 O4 2.7447(15) ?
S1 O2 1.4551(13) ?
S1 O4 1.4557(14) ?
S1 O3 1.4568(14) ?
S1 C8 1.7856(18) ?
O1 C1 1.305(2) ?
N1 C7 1.295(2) ?
N1 C8 1.457(2) ?
N2 C9 1.323(3) ?
N2 C11 1.371(3) ?
N3 C9 1.329(3) ?
N3 C10 1.353(4) ?
N3 H3D 0.8600 ?
N4 C14 1.318(2) ?
N4 C12 1.374(3) ?
N5 C14 1.332(3) ?
N5 C13 1.355(3) ?
N5 H5D 0.8600 ?
C1 C6 1.413(3) ?
C1 C2 1.429(3) ?
C2 C3 1.419(3) ?
C2 C7 1.438(2) ?
C3 C4 1.369(3) ?
C3 H3 0.9300 ?
C4 C5 1.396(4) ?
C4 H4 0.9300 ?
C5 C6 1.373(3) ?
C5 H5 0.9300 ?
C6 H6 0.9300 ?
C7 H7 0.9300 ?
C8 H8A 0.9700 ?
C8 H8B 0.9700 ?
C9 H9 0.9300 ?
C10 C11 1.352(3) ?
C10 H10 0.9300 ?
C11 H11 0.9300 ?
C12 C13 1.349(3) ?
C12 H12 0.9300 ?
C13 H13 0.9300 ?
C14 H14 0.9300 ?

loop_
_geom_hbond_atom_site_label_D
_geom_hbond_atom_site_label_H
_geom_hbond_atom_site_label_A
_geom_hbond_site_symmetry_A
_geom_hbond_distance_DH
_geom_hbond_distance_HA
_geom_hbond_distance_DA
_geom_hbond_angle_DHA
N5 H5D O3 2_676 0.86 1.91 2.765(2) 173.3
N3 H3D O2 2_565 0.86 2.08 2.860(2) 150.9

loop_
_geom_torsion_atom_site_label_1
_geom_torsion_atom_site_label_2
_geom_torsion_atom_site_label_3
_geom_torsion_atom_site_label_4
_geom_torsion
N4 Zn1 O1 C1 -146.69(15)
N2 Zn1 O1 C1 96.91(16)
N1 Zn1 O1 C1 -26.88(16)
O4 Zn1 O1 C1 -2.9(4)
O2 S1 O4 Zn1 72.22(8)
O3 S1 O4 Zn1 -157.33(7)
C8 S1 O4 Zn1 -43.41(8)
O1 Zn1 O4 S1 -3.5(3)
N4 Zn1 O4 S1 141.30(8)
N2 Zn1 O4 S1 -105.13(8)
N1 Zn1 O4 S1 21.23(7)
O1 Zn1 N1 C7 18.53(14)
N4 Zn1 N1 C7 124.90(13)
N2 Zn1 N1 C7 -83.91(15)
O4 Zn1 N1 C7 -156.06(14)
O1 Zn1 N1 C8 -169.04(13)
N4 Zn1 N1 C8 -62.67(14)
N2 Zn1 N1 C8 88.51(14)
O4 Zn1 N1 C8 16.37(12)
O1 Zn1 N2 C9 -7.38(17)
N4 Zn1 N2 C9 -115.96(16)
N1 Zn1 N2 C9 91.51(17)
O4 Zn1 N2 C9 159.73(17)
O1 Zn1 N2 C11 167.7(2)
N4 Zn1 N2 C11 59.2(2)
N1 Zn1 N2 C11 -93.4(2)
O4 Zn1 N2 C11 -25.2(2)
O1 Zn1 N4 C14 175.79(17)
N2 Zn1 N4 C14 -78.22(19)
N1 Zn1 N4 C14 75.66(19)
O4 Zn1 N4 C14 3.43(18)
O1 Zn1 N4 C12 -0.73(17)
N2 Zn1 N4 C12 105.26(17)
N1 Zn1 N4 C12 -100.86(17)
O4 Zn1 N4 C12 -173.09(16)
Zn1 O1 C1 C6 -158.23(15)
Zn1 O1 C1 C2 22.6(3)
O1 C1 C2 C3 177.14(17)
C6 C1 C2 C3 -2.0(3)
O1 C1 C2 C7 -1.9(3)
C6 C1 C2 C7 178.94(17)
C1 C2 C3 C4 1.2(3)
C7 C2 C3 C4 -179.65(18)
C2 C3 C4 C5 0.1(3)
C3 C4 C5 C6 -0.6(4)
C4 C5 C6 C1 -0.3(4)
O1 C1 C6 C5 -177.6(2)
C2 C1 C6 C5 1.6(3)
C8 N1 C7 C2 -178.97(15)
Zn1 N1 C7 C2 -6.3(2)
C3 C2 C7 N1 174.17(16)
C1 C2 C7 N1 -6.8(3)
C7 N1 C8 S1 126.47(14)
Zn1 N1 C8 S1 -46.35(15)
O2 S1 C8 N1 -57.15(14)
O4 S1 C8 N1 62.79(14)
O3 S1 C8 N1 -177.07(12)
C11 N2 C9 N3 0.0(2)
Zn1 N2 C9 N3 176.16(14)
C10 N3 C9 N2 -0.3(3)
C9 N3 C10 C11 0.5(3)
N3 C10 C11 N2 -0.5(3)
C9 N2 C11 C10 0.3(3)
Zn1 N2 C11 C10 -175.43(17)
C14 N4 C12 C13 0.4(3)
Zn1 N4 C12 C13 177.64(16)
N4 C12 C13 N5 -0.1(3)
C14 N5 C13 C12 -0.2(3)
C12 N4 C14 N5 -0.5(2)
Zn1 N4 C14 N5 -177.53(14)
C13 N5 C14 N4 0.4(3)
